data_7115106
loop_
_publ_author_name
'Cafeo, Grazia'
'Kohnke, Franz H.'
'Torre, Giovanna L. La'
'White, Andrew J. P.'
'Williams, David J.'

_publ_section_title
;
 The complexation of halide ions by a calix[6]pyrrole
;
_journal_issue 13
_journal_name_full 'Chemical Communications'
_journal_page_first 1207
_journal_paper_doi 10.1039/b002239j
_journal_year 2000
_chemical_formula_sum 'C62 H92 Br Cl8 N7'
_chemical_formula_weight 1298.94
_chemical_name_systematic
; 
 ? 
;
_space_group_IT_number 7
_symmetry_cell_setting monoclinic
_symmetry_space_group_name_Hall 'P -2yac'
_symmetry_space_group_name_H-M 'P 1 n 1'
_atom_sites_solution_hydrogens geom
_atom_sites_solution_primary direct
_atom_sites_solution_secondary difmap
_audit_creation_method SHELXL
_cell_angle_alpha 90.00
_cell_angle_beta 90.004(6)
_cell_angle_gamma 90.00
_cell_formula_units_Z 2
_cell_length_a 17.4715(15)
_cell_length_b 9.8009(11)
_cell_length_c 20.0372(8)
_cell_measurement_reflns_used 27
_cell_measurement_temperature 183(2)
_cell_measurement_theta_max 27.49
_cell_measurement_theta_min 11.12
_cell_volume 3431.1(5)
_computing_cell_refinement 'Siemens XSCANS'
_computing_data_collection 'Siemens XSCANS'
_computing_data_reduction 'Siemens SHELXTL'
_computing_molecular_graphics 'Siemens SHELXTL'
_computing_publication_material 'Siemens SHELXTL'
_computing_structure_refinement 'SHELXL-93 (Sheldrick, 1993)'
_computing_structure_solution 'SHELXS-86 (Sheldrick, 1990)'
_diffrn_ambient_temperature 183(2)
_diffrn_measurement_device 'Siemens P4'
_diffrn_measurement_method '\w scans'
_diffrn_radiation_monochromator graphite
_diffrn_radiation_source 'fine-focus sealed tube'
_diffrn_radiation_type CuK\a
_diffrn_radiation_wavelength 1.54178
_diffrn_reflns_av_R_equivalents 0.0000
_diffrn_reflns_av_sigmaI/netI 0.0218
_diffrn_reflns_limit_h_max 0
_diffrn_reflns_limit_h_min -20
_diffrn_reflns_limit_k_max 11
_diffrn_reflns_limit_k_min 0
_diffrn_reflns_limit_l_max 23
_diffrn_reflns_limit_l_min -23
_diffrn_reflns_number 5380
_diffrn_reflns_theta_max 63.81
_diffrn_reflns_theta_min 3.36
_diffrn_standards_interval_count 97
_diffrn_standards_number 3
_exptl_absorpt_coefficient_mu 3.997
_exptl_absorpt_correction_T_max 0.7189
_exptl_absorpt_correction_T_min 0.4257
_exptl_absorpt_correction_type 'Lamina [1 0 -1]'
_exptl_crystal_colour Clear
_exptl_crystal_density_diffrn 1.257
_exptl_crystal_description 'platy needles'
_exptl_crystal_F_000 1368
_exptl_crystal_size_max 0.70
_exptl_crystal_size_mid 0.53
_exptl_crystal_size_min 0.23
_refine_diff_density_max 0.780
_refine_diff_density_min -1.125
_refine_diff_density_rms 0.077
_refine_ls_abs_structure_details 'Flack H D (1983), Acta Cryst. A39, 876-881'
_refine_ls_abs_structure_Flack 0.05(2)
_refine_ls_extinction_coef 0.0021(2)
_refine_ls_extinction_expression Fc^*^=kFc[1+0.001xFc^2^\l^3^/sin(2\q)]^-1/4^
_refine_ls_extinction_method SHELXL
_refine_ls_goodness_of_fit_all 1.051
_refine_ls_goodness_of_fit_obs 1.058
_refine_ls_matrix_type full
_refine_ls_number_parameters 704
_refine_ls_number_reflns 5360
_refine_ls_number_restraints 2
_refine_ls_restrained_S_all 1.066
_refine_ls_restrained_S_obs 1.058
_refine_ls_R_factor_all 0.0555
_refine_ls_R_factor_obs 0.0540
_refine_ls_shift/esd_max 0.000
_refine_ls_shift/esd_mean 0.000
_refine_ls_structure_factor_coef Fsqd
_refine_ls_weighting_details 'w=1/[\s^2^(Fo^2^)+(0.0974P)^2^+3.5517P] where P=(Fo^2^+2Fc^2^)/3'
_refine_ls_weighting_scheme calc
_refine_ls_wR_factor_all 0.1447
_refine_ls_wR_factor_obs 0.1417
_reflns_number_observed 5253
_reflns_number_total 5380
_reflns_observed_criterion >2sigma(I)
_cod_data_source_file b002239j.txt
_cod_data_source_block FK9907L
_cod_depositor_comments
;
The following automatic conversions were performed:

'_symmetry_cell_setting' value 'Monoclinic' changed to 'monoclinic'
according to
/usr/data/users/saulius/automatic-downloads/retrospective/RSC/lib/dictionaries/cif_core.dic
dictionary named 'cif_core.dic' version 2.4.2 from 2011-04-26.

Automatic conversion script
Id: cif_fix_values 2281 2013-09-26 08:29:07Z andrius 

The following automatic conversions were performed:

'_refine_ls_weighting_scheme' value 'calc
w=1/[\s^2^(Fo^2^)+(0.0974P)^2^+3.5517P] where P=(Fo^2^+2Fc^2^)/3' was
changed to 'calc'. New tag '_refine_ls_weighting_details' was
created. The value of the new tag was set to
'w=1/[\s^2^(Fo^2^)+(0.0974P)^2^+3.5517P] where P=(Fo^2^+2Fc^2^)/3'.

Automatic conversion script
Id: cif_fix_values 3143 2015-03-26 13:38:13Z robertas 
;
_cod_original_sg_symbol_H-M Pn
_cod_original_formula_sum 'C62 H92 N7 Cl8 Br'
_cod_database_code 7115106

loop_
_symmetry_equiv_pos_as_xyz
'x, y, z'
'x+1/2, -y, z+1/2'

loop_
_atom_site_aniso_label
_atom_site_aniso_U_11
_atom_site_aniso_U_22
_atom_site_aniso_U_33
_atom_site_aniso_U_23
_atom_site_aniso_U_13
_atom_site_aniso_U_12
Br 0.0257(3) 0.0688(5) 0.0253(3) 0.0079(3) 0.0062(2) 0.0127(3)
N1 0.024(2) 0.033(2) 0.021(2) 0.006(2) 0.002(2) 0.000(2)
N2 0.027(2) 0.036(3) 0.018(2) 0.001(2) 0.012(2) 0.005(2)
N3 0.016(2) 0.039(3) 0.034(3) 0.000(2) 0.005(2) 0.001(2)
N4 0.033(3) 0.037(3) 0.021(2) 0.004(2) -0.003(2) -0.003(2)
N5 0.033(3) 0.043(3) 0.017(2) 0.000(2) 0.011(2) 0.006(2)
N6 0.016(2) 0.041(3) 0.032(3) -0.006(2) 0.004(2) 0.006(2)
C1 0.022(3) 0.030(3) 0.022(3) -0.001(2) -0.001(2) 0.002(2)
C2 0.027(3) 0.048(4) 0.029(3) 0.001(3) -0.007(2) 0.002(3)
C3 0.031(3) 0.035(3) 0.031(3) 0.002(3) 0.003(2) 0.003(3)
C4 0.031(3) 0.029(3) 0.022(3) 0.002(2) 0.001(2) -0.001(2)
C5 0.029(3) 0.029(3) 0.029(3) 0.000(2) 0.004(2) 0.000(2)
C5A 0.034(3) 0.038(3) 0.042(4) -0.013(3) -0.003(3) 0.003(3)
C5B 0.041(4) 0.035(3) 0.054(4) 0.011(3) 0.005(3) -0.004(3)
C6 0.026(3) 0.034(3) 0.024(3) -0.002(2) 0.007(2) 0.001(2)
C7 0.034(4) 0.048(4) 0.025(3) 0.003(3) 0.011(3) 0.004(3)
C8 0.035(3) 0.047(4) 0.035(3) -0.006(3) 0.011(3) 0.013(3)
C9 0.024(3) 0.031(3) 0.032(3) -0.001(2) 0.012(2) 0.002(2)
C10 0.030(3) 0.032(3) 0.032(3) -0.005(2) 0.014(2) 0.010(3)
C10A 0.042(4) 0.039(3) 0.039(4) 0.003(3) -0.004(3) -0.005(3)
C10B 0.048(4) 0.054(4) 0.045(4) -0.013(3) 0.016(3) 0.025(4)
C11 0.027(3) 0.033(3) 0.029(3) 0.003(2) 0.006(2) 0.008(2)
C12 0.027(3) 0.050(4) 0.041(4) 0.010(3) 0.012(3) 0.008(3)
C13 0.016(3) 0.049(4) 0.044(4) 0.012(3) 0.001(2) 0.003(3)
C14 0.020(3) 0.035(3) 0.043(4) 0.003(3) 0.001(2) -0.002(2)
C15 0.030(3) 0.037(3) 0.039(4) -0.005(3) -0.001(3) -0.002(3)
C15A 0.063(5) 0.033(3) 0.049(4) -0.001(3) 0.010(3) 0.000(3)
C15B 0.040(5) 0.077(6) 0.058(5) -0.014(4) -0.006(4) -0.022(4)
C16 0.029(3) 0.045(3) 0.027(3) -0.005(3) -0.004(2) 0.002(3)
C17 0.030(3) 0.087(6) 0.026(3) 0.005(3) -0.006(3) 0.005(4)
C18 0.037(4) 0.080(6) 0.028(3) 0.008(3) 0.001(3) 0.005(4)
C19 0.032(3) 0.035(3) 0.028(3) 0.002(3) 0.004(2) 0.000(3)
C20 0.043(4) 0.031(3) 0.028(3) 0.003(2) 0.007(2) -0.001(3)
C20A 0.045(4) 0.041(4) 0.047(4) -0.007(3) 0.004(3) -0.008(3)
C20B 0.061(5) 0.049(4) 0.043(4) 0.022(3) 0.018(3) 0.002(4)
C21 0.031(3) 0.037(3) 0.026(3) -0.003(2) 0.010(2) -0.005(3)
C22 0.040(4) 0.051(4) 0.025(3) 0.005(3) 0.017(3) -0.005(3)
C23 0.036(4) 0.053(4) 0.029(4) -0.002(3) 0.019(3) -0.002(3)
C24 0.024(3) 0.037(3) 0.029(3) -0.003(3) 0.011(2) -0.001(2)
C25 0.029(3) 0.030(3) 0.034(3) -0.002(3) 0.004(2) 0.001(2)
C25A 0.028(3) 0.045(4) 0.035(3) 0.007(3) 0.000(2) -0.004(3)
C25B 0.055(4) 0.040(4) 0.042(4) -0.011(3) 0.007(3) 0.014(3)
C26 0.022(3) 0.047(4) 0.030(3) 0.001(3) 0.006(2) 0.003(2)
C27 0.030(3) 0.059(4) 0.039(4) 0.000(3) 0.006(3) 0.012(3)
C28 0.016(3) 0.061(4) 0.052(4) 0.002(3) -0.002(3) 0.006(3)
C29 0.016(3) 0.035(3) 0.034(3) -0.002(2) 0.003(2) 0.000(2)
C30 0.022(3) 0.034(3) 0.028(3) 0.001(2) 0.001(2) -0.004(2)
C30A 0.042(4) 0.030(3) 0.044(4) 0.002(3) 0.003(3) -0.009(3)
C30B 0.033(4) 0.061(5) 0.045(4) 0.000(3) -0.005(3) -0.012(3)
N40 0.038(3) 0.033(3) 0.036(3) -0.001(2) -0.002(2) 0.001(2)
C41 0.041(4) 0.044(4) 0.034(3) 0.006(3) 0.001(3) -0.005(3)
C42 0.041(4) 0.052(4) 0.036(4) 0.007(3) 0.002(3) 0.002(3)
C43 0.035(3) 0.060(4) 0.027(3) 0.002(3) 0.002(2) -0.007(3)
C44 0.044(4) 0.081(6) 0.041(4) -0.008(4) 0.017(3) -0.012(4)
C45 0.049(4) 0.036(3) 0.044(4) 0.001(3) 0.000(3) 0.013(3)
C46 0.061(5) 0.042(4) 0.043(4) -0.003(3) 0.005(3) 0.000(3)
C47 0.059(5) 0.047(4) 0.070(6) -0.015(4) 0.004(4) 0.015(4)
C48 0.052(5) 0.061(5) 0.089(7) -0.024(5) 0.006(4) 0.000(4)
C49 0.047(4) 0.039(3) 0.034(3) 0.000(3) 0.003(3) -0.004(3)
C50 0.072(5) 0.043(4) 0.034(4) 0.004(3) 0.005(3) 0.003(4)
C51 0.043(4) 0.052(4) 0.037(4) -0.003(3) 0.000(3) 0.001(3)
C52 0.071(6) 0.044(4) 0.055(5) -0.006(4) 0.000(4) -0.001(4)
C53 0.045(4) 0.045(4) 0.045(4) 0.000(3) 0.010(3) -0.012(3)
C54 0.039(4) 0.058(5) 0.113(8) 0.028(5) 0.018(5) -0.007(4)
C55 0.036(4) 0.074(6) 0.074(6) 0.008(5) 0.010(4) -0.009(4)
C56 0.083(8) 0.081(7) 0.092(8) 0.008(6) -0.009(6) 0.008(6)
C60 0.046(4) 0.059(5) 0.064(5) -0.001(4) 0.001(4) -0.007(4)
Cl1 0.0596(13) 0.095(2) 0.0707(14) 0.0156(13) 0.0186(10) 0.0064(12)
Cl2 0.073(2) 0.0667(13) 0.080(2) -0.0092(11) -0.0015(12) -0.0103(12)
C65 0.056(5) 0.092(7) 0.076(6) -0.004(6) -0.003(5) -0.012(5)
Cl3 0.088(2) 0.117(2) 0.072(2) 0.002(2) 0.0112(14) 0.034(2)
Cl4 0.087(2) 0.121(3) 0.100(2) -0.032(2) -0.012(2) 0.025(2)
C70 0.065(6) 0.072(6) 0.072(6) 0.011(5) -0.002(5) 0.015(5)
Cl5 0.083(2) 0.078(2) 0.076(2) -0.0070(13) -0.0347(13) 0.0227(13)
Cl6 0.096(2) 0.085(2) 0.073(2) -0.0153(14) -0.0127(14) 0.013(2)
C75 0.045(4) 0.033(3) 0.052(4) -0.001(3) 0.001(3) 0.003(3)
Cl7 0.0682(13) 0.0501(10) 0.0617(12) -0.0052(9) -0.0100(10) -0.0057(9)
Cl8 0.0472(11) 0.0651(12) 0.097(2) 0.0116(12) -0.0090(11) 0.0096(10)

loop_
_atom_site_label
_atom_site_type_symbol
_atom_site_fract_x
_atom_site_fract_y
_atom_site_fract_z
_atom_site_U_iso_or_equiv
_atom_site_thermal_displace_type
_atom_site_occupancy
_atom_site_calc_flag
_atom_site_refinement_flags
Br Br 0.00913(3) 0.19721(8) 0.40483(3) 0.0399(2) Uani 1 d .
N1 N -0.0640(3) 0.3816(5) 0.2768(2) 0.0259(10) Uani 1 d .
H1 H -0.0432(3) 0.3341(5) 0.3107(2) 0.031 Uiso 1 calc R
N2 N 0.1208(3) 0.2603(5) 0.2729(2) 0.0269(10) Uani 1 d .
H2 H 0.0994(3) 0.2567(5) 0.3137(2) 0.032 Uiso 1 calc R
N3 N 0.1992(3) 0.1443(5) 0.4045(3) 0.0298(10) Uani 1 d .
H3 H 0.1482(3) 0.1558(5) 0.4073(3) 0.036 Uiso 1 calc R
N4 N 0.1047(3) 0.1431(5) 0.5505(2) 0.0302(11) Uani 1 d .
H4 H 0.0797(3) 0.1620(5) 0.5124(2) 0.036 Uiso 1 calc R
N5 N -0.0664(3) 0.2529(6) 0.5575(2) 0.0312(11) Uani 1 d .
H5 H -0.0424(3) 0.2449(6) 0.5179(2) 0.037 Uiso 1 calc R
N6 N -0.1550(3) 0.3799(5) 0.4177(2) 0.0297(10) Uani 1 d .
H6 H -0.1096(3) 0.3372(5) 0.4140(2) 0.036 Uiso 1 calc R
C1 C -0.1409(3) 0.3814(6) 0.2612(3) 0.0249(11) Uani 1 d .
C2 C -0.1494(4) 0.4659(7) 0.2071(3) 0.0347(14) Uani 1 d .
H2A H -0.1961(4) 0.4863(7) 0.1849(3) 0.042 Uiso 1 calc R
C3 C -0.0756(4) 0.5176(7) 0.1902(3) 0.0324(13) Uani 1 d .
H3A H -0.0646(4) 0.5787(7) 0.1547(3) 0.039 Uiso 1 calc R
C4 C -0.0230(3) 0.4637(6) 0.2340(3) 0.0274(11) Uani 1 d .
C5 C 0.0617(3) 0.4875(6) 0.2424(3) 0.0288(12) Uani 1 d .
C5A C 0.0781(4) 0.5384(7) 0.3144(4) 0.0379(15) Uani 1 d .
H5AA H 0.0468(4) 0.6191(7) 0.3238(4) 0.057 Uiso 1 calc R
H5AB H 0.1324(4) 0.5620(7) 0.3186(4) 0.057 Uiso 1 calc R
H5AC H 0.0654(4) 0.4661(7) 0.3464(4) 0.057 Uiso 1 calc R
C5B C 0.0858(4) 0.6016(7) 0.1938(4) 0.043(2) Uani 1 d .
H5BA H 0.0556(4) 0.6838(7) 0.2028(4) 0.065 Uiso 1 calc R
H5BB H 0.0769(4) 0.5716(7) 0.1478(4) 0.065 Uiso 1 calc R
H5BC H 0.1403(4) 0.6218(7) 0.1999(4) 0.065 Uiso 1 calc R
C6 C 0.1089(3) 0.3643(6) 0.2271(3) 0.0278(12) Uani 1 d .
C7 C 0.1517(4) 0.3287(8) 0.1712(3) 0.0359(15) Uani 1 d .
H7A H 0.1553(4) 0.3794(8) 0.1309(3) 0.043 Uiso 1 calc R
C8 C 0.1890(4) 0.2036(7) 0.1848(3) 0.0389(15) Uani 1 d .
H8A H 0.2218(4) 0.1559(7) 0.1551(3) 0.047 Uiso 1 calc R
C9 C 0.1700(3) 0.1629(6) 0.2474(3) 0.0289(12) Uani 1 d .
C10 C 0.1943(3) 0.0398(6) 0.2884(3) 0.0312(13) Uani 1 d .
C10A C 0.1261(4) -0.0526(7) 0.3066(4) 0.0404(15) Uani 1 d .
H10A H 0.0994(4) -0.0802(7) 0.2657(4) 0.061 Uiso 1 calc R
H10B H 0.0908(4) -0.0025(7) 0.3356(4) 0.061 Uiso 1 calc R
H10C H 0.1448(4) -0.1338(7) 0.3300(4) 0.061 Uiso 1 calc R
C10B C 0.2505(5) -0.0450(8) 0.2451(4) 0.049(2) Uani 1 d .
H10D H 0.2245(5) -0.0749(8) 0.2043(4) 0.074 Uiso 1 calc R
H10E H 0.2677(5) -0.1249(8) 0.2704(4) 0.074 Uiso 1 calc R
H10F H 0.2948(5) 0.0114(8) 0.2333(4) 0.074 Uiso 1 calc R
C11 C 0.2365(3) 0.0838(6) 0.3506(3) 0.0300(12) Uani 1 d .
C12 C 0.3122(4) 0.0854(8) 0.3663(3) 0.0394(15) Uani 1 d .
H12A H 0.3523(4) 0.0507(8) 0.3391(3) 0.047 Uiso 1 calc R
C13 C 0.3218(3) 0.1471(7) 0.4296(3) 0.0361(14) Uani 1 d .
H13A H 0.3690(3) 0.1607(7) 0.4522(3) 0.043 Uiso 1 calc R
C14 C 0.2503(4) 0.1840(6) 0.4526(3) 0.0327(13) Uani 1 d .
C15 C 0.2269(4) 0.2608(7) 0.5149(4) 0.0357(14) Uani 1 d .
C15A C 0.1823(5) 0.3878(7) 0.4933(4) 0.048(2) Uani 1 d .
H15A H 0.2134(5) 0.4415(7) 0.4622(4) 0.072 Uiso 1 calc R
H15B H 0.1702(5) 0.4432(7) 0.5326(4) 0.072 Uiso 1 calc R
H15C H 0.1347(5) 0.3601(7) 0.4712(4) 0.072 Uiso 1 calc R
C15B C 0.2989(5) 0.3092(10) 0.5506(5) 0.058(2) Uani 1 d .
H15D H 0.3301(5) 0.3635(10) 0.5198(5) 0.087 Uiso 1 calc R
H15E H 0.3284(5) 0.2300(10) 0.5658(5) 0.087 Uiso 1 calc R
H15F H 0.2846(5) 0.3653(10) 0.5891(5) 0.087 Uiso 1 calc R
C16 C 0.1797(4) 0.1778(7) 0.5624(3) 0.0337(13) Uani 1 d .
C17 C 0.1959(4) 0.1296(10) 0.6246(3) 0.048(2) Uani 1 d .
H17A H 0.2436(4) 0.1378(10) 0.6470(3) 0.057 Uiso 1 calc R
C18 C 0.1294(4) 0.0650(10) 0.6501(3) 0.049(2) Uani 1 d .
H18A H 0.1251(4) 0.0214(10) 0.6922(3) 0.058 Uiso 1 calc R
C19 C 0.0728(4) 0.0761(6) 0.6036(3) 0.0318(13) Uani 1 d .
C20 C -0.0109(4) 0.0335(6) 0.6045(3) 0.0338(13) Uani 1 d .
C20A C -0.0301(4) -0.0531(8) 0.5426(4) 0.044(2) Uani 1 d .
H20A H 0.0032(4) -0.1336(8) 0.5414(4) 0.066 Uiso 1 calc R
H20B H -0.0220(4) 0.0015(8) 0.5022(4) 0.066 Uiso 1 calc R
H20C H -0.0837(4) -0.0822(8) 0.5447(4) 0.066 Uiso 1 calc R
C20B C -0.0247(5) -0.0549(8) 0.6669(4) 0.051(2) Uani 1 d .
H20D H 0.0079(5) -0.1362(8) 0.6649(4) 0.077 Uiso 1 calc R
H20E H -0.0786(5) -0.0826(8) 0.6685(4) 0.077 Uiso 1 calc R
H20F H -0.0122(5) -0.0020(8) 0.7069(4) 0.077 Uiso 1 calc R
C21 C -0.0612(4) 0.1584(7) 0.6078(3) 0.0311(13) Uani 1 d .
C22 C -0.1069(4) 0.2075(7) 0.6593(3) 0.039(2) Uani 1 d .
H22A H -0.1152(4) 0.1644(7) 0.7012(3) 0.046 Uiso 1 calc R
C23 C -0.1391(4) 0.3333(8) 0.6382(4) 0.039(2) Uani 1 d .
H23A H -0.1731(4) 0.3888(8) 0.6634(4) 0.047 Uiso 1 calc R
C24 C -0.1125(3) 0.3613(7) 0.5745(3) 0.0296(13) Uani 1 d .
C25 C -0.1239(3) 0.4834(6) 0.5304(3) 0.0312(13) Uani 1 d .
C25A C -0.0467(4) 0.5353(7) 0.5037(3) 0.0360(14) Uani 1 d .
H25A H -0.0553(4) 0.6149(7) 0.4751(3) 0.054 Uiso 1 calc R
H25B H -0.0219(4) 0.4629(7) 0.4778(3) 0.054 Uiso 1 calc R
H25C H -0.0138(4) 0.5610(7) 0.5413(3) 0.054 Uiso 1 calc R
C25B C -0.1584(5) 0.5982(7) 0.5723(4) 0.046(2) Uani 1 d .
H25D H -0.1662(5) 0.6789(7) 0.5442(4) 0.069 Uiso 1 calc R
H25E H -0.1235(5) 0.6210(7) 0.6089(4) 0.069 Uiso 1 calc R
H25F H -0.2077(5) 0.5685(7) 0.5907(4) 0.069 Uiso 1 calc R
C26 C -0.1772(3) 0.4563(7) 0.4723(3) 0.0330(13) Uani 1 d .
C27 C -0.2501(4) 0.5007(8) 0.4584(4) 0.043(2) Uani 1 d .
H27A H -0.2811(4) 0.5549(8) 0.4869(4) 0.051 Uiso 1 calc R
C28 C -0.2710(4) 0.4520(8) 0.3945(4) 0.043(2) Uani 1 d .
H28A H -0.3184(4) 0.4683(8) 0.3725(4) 0.051 Uiso 1 calc R
C29 C -0.2111(3) 0.3775(6) 0.3699(3) 0.0284(12) Uani 1 d .
C30 C -0.2006(4) 0.3083(6) 0.3023(3) 0.0279(13) Uani 1 d .
C30A C -0.1790(4) 0.1582(7) 0.3128(4) 0.0385(14) Uani 1 d .
H30A H -0.2186(4) 0.1131(7) 0.3396(4) 0.058 Uiso 1 calc R
H30B H -0.1298(4) 0.1529(7) 0.3363(4) 0.058 Uiso 1 calc R
H30C H -0.1747(4) 0.1126(7) 0.2695(4) 0.058 Uiso 1 calc R
C30B C -0.2769(5) 0.3141(9) 0.2643(4) 0.046(2) Uani 1 d .
H30D H -0.3165(5) 0.2671(9) 0.2901(4) 0.069 Uiso 1 calc R
H30E H -0.2710(5) 0.2694(9) 0.2208(4) 0.069 Uiso 1 calc R
H30F H -0.2918(5) 0.4095(9) 0.2576(4) 0.069 Uiso 1 calc R
N40 N 0.4374(3) 0.7729(6) 0.5169(3) 0.0356(12) Uani 1 d .
C41 C 0.4438(4) 0.8357(7) 0.4479(3) 0.0395(15) Uani 1 d .
H41A H 0.4096(4) 0.9161(7) 0.4458(3) 0.047 Uiso 1 calc R
H41B H 0.4249(4) 0.7685(7) 0.4148(3) 0.047 Uiso 1 calc R
C42 C 0.5238(4) 0.8801(8) 0.4275(4) 0.043(2) Uani 1 d .
H42A H 0.5573(4) 0.7991(8) 0.4235(4) 0.052 Uiso 1 calc R
H42B H 0.5455(4) 0.9408(8) 0.4621(4) 0.052 Uiso 1 calc R
C43 C 0.5206(4) 0.9550(8) 0.3611(3) 0.041(2) Uani 1 d .
H43A H 0.4990(4) 0.8938(8) 0.3266(3) 0.049 Uiso 1 calc R
H43B H 0.4864(4) 1.0351(8) 0.3652(3) 0.049 Uiso 1 calc R
C44 C 0.5993(5) 1.0020(10) 0.3396(4) 0.055(2) Uani 1 d .
H44A H 0.5955(5) 1.0498(10) 0.2967(4) 0.083 Uiso 1 calc R
H44B H 0.6330(5) 0.9227(10) 0.3347(4) 0.083 Uiso 1 calc R
H44C H 0.6204(5) 1.0639(10) 0.3733(4) 0.083 Uiso 1 calc R
C45 C 0.4887(5) 0.6501(7) 0.5238(4) 0.043(2) Uani 1 d .
H45A H 0.4778(5) 0.6059(7) 0.5672(4) 0.052 Uiso 1 calc R
H45B H 0.5425(5) 0.6820(7) 0.5251(4) 0.052 Uiso 1 calc R
C46 C 0.4815(5) 0.5433(8) 0.4692(4) 0.049(2) Uani 1 d .
H46A H 0.4272(5) 0.5162(8) 0.4644(4) 0.059 Uiso 1 calc R
H46B H 0.4987(5) 0.5824(8) 0.4262(4) 0.059 Uiso 1 calc R
C47 C 0.5294(6) 0.4190(9) 0.4859(5) 0.059(2) Uani 1 d .
H47A H 0.5827(6) 0.4481(9) 0.4944(5) 0.070 Uiso 1 calc R
H47B H 0.5095(6) 0.3769(9) 0.5273(5) 0.070 Uiso 1 calc R
C48 C 0.5290(6) 0.3143(10) 0.4311(6) 0.067(3) Uani 1 d .
H48A H 0.5607(6) 0.2363(10) 0.4443(6) 0.101 Uiso 1 calc R
H48B H 0.5497(6) 0.3548(10) 0.3902(6) 0.101 Uiso 1 calc R
H48C H 0.4765(6) 0.2835(10) 0.4231(6) 0.101 Uiso 1 calc R
C49 C 0.4610(4) 0.8806(7) 0.5684(3) 0.0400(15) Uani 1 d .
H49A H 0.5158(4) 0.9022(7) 0.5618(3) 0.048 Uiso 1 calc R
H49B H 0.4315(4) 0.9650(7) 0.5598(3) 0.048 Uiso 1 calc R
C50 C 0.4490(6) 0.8390(8) 0.6409(4) 0.050(2) Uani 1 d .
H50A H 0.3938(6) 0.8241(8) 0.6493(4) 0.059 Uiso 1 calc R
H50B H 0.4764(6) 0.7525(8) 0.6499(4) 0.059 Uiso 1 calc R
C51 C 0.4788(4) 0.9495(8) 0.6867(4) 0.044(2) Uani 1 d .
H51A H 0.4736(4) 0.9181(8) 0.7334(4) 0.053 Uiso 1 calc R
H51B H 0.5340(4) 0.9630(8) 0.6777(4) 0.053 Uiso 1 calc R
C52 C 0.4389(6) 1.0839(8) 0.6797(4) 0.057(2) Uani 1 d .
H52A H 0.4613(6) 1.1497(8) 0.7109(4) 0.085 Uiso 1 calc R
H52B H 0.3844(6) 1.0725(8) 0.6897(4) 0.085 Uiso 1 calc R
H52C H 0.4449(6) 1.1174(8) 0.6339(4) 0.085 Uiso 1 calc R
C53 C 0.3541(4) 0.7277(8) 0.5279(4) 0.045(2) Uani 1 d .
H53A H 0.3387(4) 0.6693(8) 0.4899(4) 0.054 Uiso 1 calc R
H53B H 0.3522(4) 0.6706(8) 0.5687(4) 0.054 Uiso 1 calc R
C54 C 0.2956(5) 0.8404(10) 0.5351(6) 0.070(3) Uani 1 d .
H54A H 0.2992(5) 0.9024(10) 0.4962(6) 0.084 Uiso 1 calc R
H54B H 0.3070(5) 0.8942(10) 0.5757(6) 0.084 Uiso 1 calc R
C55 C 0.2142(5) 0.7837(11) 0.5398(5) 0.061(2) Uani 1 d .
H55A H 0.2155(5) 0.6939(11) 0.5624(5) 0.074 Uiso 1 calc R
H55B H 0.1825(5) 0.8459(11) 0.5672(5) 0.074 Uiso 1 calc R
C56 C 0.1787(8) 0.7680(14) 0.4735(7) 0.085(3) Uani 1 d .
H56A H 0.1268(8) 0.7315(14) 0.4786(7) 0.128 Uiso 1 calc R
H56B H 0.2094(8) 0.7049(14) 0.4466(7) 0.128 Uiso 1 calc R
H56C H 0.1764(8) 0.8570(14) 0.4513(7) 0.128 Uiso 1 calc R
C60 C 0.3070(5) 0.4129(9) 0.3007(5) 0.056(2) Uani 1 d .
H60A H 0.2668(5) 0.4059(9) 0.2661(5) 0.067 Uiso 1 calc R
H60B H 0.2933(5) 0.3500(9) 0.3375(5) 0.067 Uiso 1 calc R
Cl1 Cl 0.39483(15) 0.3623(3) 0.26653(13) 0.0752(7) Uani 1 d .
Cl2 Cl 0.3092(2) 0.5791(3) 0.33121(14) 0.0731(6) Uani 1 d .
C65 C -0.2614(6) 0.1329(13) 0.5261(6) 0.074(3) Uani 1 d .
H65A H -0.2581(6) 0.2028(13) 0.4906(6) 0.089 Uiso 1 calc R
H65B H -0.2189(6) 0.1484(13) 0.5579(6) 0.089 Uiso 1 calc R
Cl3 Cl -0.3495(2) 0.1485(4) 0.5681(2) 0.0923(9) Uani 1 d .
Cl4 Cl -0.2530(2) -0.0286(4) 0.4911(2) 0.1027(11) Uani 1 d .
C70 C 0.5576(6) 0.5956(11) 0.1851(5) 0.070(3) Uani 1 d .
H70A H 0.5041(6) 0.6169(11) 0.1725(5) 0.084 Uiso 1 calc R
H70B H 0.5914(6) 0.6590(11) 0.1605(5) 0.084 Uiso 1 calc R
Cl5 Cl 0.5781(2) 0.4314(3) 0.16126(14) 0.0789(8) Uani 1 d .
Cl6 Cl 0.5689(2) 0.6235(3) 0.27059(15) 0.0848(8) Uani 1 d .
C75 C -0.1430(4) -0.2934(7) 0.3383(4) 0.043(2) Uani 1 d .
H75A H -0.1602(4) -0.3497(7) 0.3765(4) 0.052 Uiso 1 calc R
H75B H -0.1148(4) -0.3535(7) 0.3071(4) 0.052 Uiso 1 calc R
Cl7 Cl -0.08112(14) -0.1654(2) 0.36746(11) 0.0600(5) Uani 1 d .
Cl8 Cl -0.22371(14) -0.2259(3) 0.29736(15) 0.0697(6) Uani 1 d .

loop_
_atom_type_symbol
_atom_type_description
_atom_type_scat_dispersion_real
_atom_type_scat_dispersion_imag
_atom_type_scat_source
C C 0.0181 0.0091 'International Tables Vol C Tables 4.2.6.8 and 6.1.1.4'
H H 0.0000 0.0000 'International Tables Vol C Tables 4.2.6.8 and 6.1.1.4'
N N 0.0311 0.0180 'International Tables Vol C Tables 4.2.6.8 and 6.1.1.4'
Cl Cl 0.3639 0.7018 'International Tables Vol C Tables 4.2.6.8 and 6.1.1.4'
Br Br -0.6763 1.2805 'International Tables Vol C Tables 4.2.6.8 and 6.1.1.4'

loop_
_geom_angle_atom_site_label_1
_geom_angle_atom_site_label_2
_geom_angle_atom_site_label_3
_geom_angle
N2 Br N3 56.65(12)
N2 Br N5 156.16(13)
N3 Br N5 114.39(13)
N2 Br N1 61.49(12)
N3 Br N1 116.95(12)
N5 Br N1 116.91(12)
N2 Br N6 117.15(12)
N3 Br N6 156.54(13)
N5 Br N6 60.99(12)
N1 Br N6 57.13(12)
N2 Br N4 114.87(13)
N3 Br N4 59.54(13)
N5 Br N4 55.94(13)
N1 Br N4 156.53(13)
N6 Br N4 115.59(13)
C4 N1 C1 111.5(5)
C4 N1 Br 126.0(4)
C1 N1 Br 122.5(3)
C9 N2 C6 110.9(5)
C9 N2 Br 121.8(4)
C6 N2 Br 124.9(3)
C14 N3 C11 111.1(5)
C14 N3 Br 126.7(4)
C11 N3 Br 122.0(4)
C19 N4 C16 111.9(5)
C19 N4 Br 122.7(4)
C16 N4 Br 125.3(4)
C21 N5 C24 112.2(5)
C21 N5 Br 122.1(4)
C24 N5 Br 125.3(4)
C29 N6 C26 111.2(5)
C29 N6 Br 122.9(4)
C26 N6 Br 125.8(4)
C2 C1 N1 106.4(5)
C2 C1 C30 130.0(5)
N1 C1 C30 123.4(5)
C1 C2 C3 107.7(5)
C4 C3 C2 108.4(6)
C3 C4 N1 106.0(5)
C3 C4 C5 131.8(6)
N1 C4 C5 122.1(5)
C6 C5 C4 113.2(5)
C6 C5 C5B 107.8(5)
C4 C5 C5B 108.1(5)
C6 C5 C5A 110.4(5)
C4 C5 C5A 109.5(5)
C5B C5 C5A 107.7(5)
N2 C6 C7 105.5(5)
N2 C6 C5 122.7(5)
C7 C6 C5 131.7(6)
C6 C7 C8 108.1(6)
C9 C8 C7 108.7(6)
C8 C9 N2 106.9(5)
C8 C9 C10 131.6(5)
N2 C9 C10 121.5(5)
C11 C10 C9 110.8(5)
C11 C10 C10A 110.5(5)
C9 C10 C10A 112.3(5)
C11 C10 C10B 107.8(5)
C9 C10 C10B 107.5(5)
C10A C10 C10B 107.9(6)
C12 C11 N3 105.8(6)
C12 C11 C10 131.9(6)
N3 C11 C10 122.1(5)
C11 C12 C13 109.0(5)
C14 C13 C12 107.8(6)
N3 C14 C13 106.2(6)
N3 C14 C15 123.0(6)
C13 C14 C15 130.6(6)
C16 C15 C14 113.8(6)
C16 C15 C15B 108.9(6)
C14 C15 C15B 108.6(6)
C16 C15 C15A 109.9(6)
C14 C15 C15A 108.0(6)
C15B C15 C15A 107.4(7)
C17 C16 N4 105.8(6)
C17 C16 C15 130.9(6)
N4 C16 C15 123.2(6)
C16 C17 C18 108.3(6)
C19 C18 C17 108.2(6)
C18 C19 N4 105.8(6)
C18 C19 C20 131.9(6)
N4 C19 C20 122.3(5)
C21 C20 C19 109.7(5)
C21 C20 C20B 109.2(5)
C19 C20 C20B 108.4(6)
C21 C20 C20A 110.8(6)
C19 C20 C20A 110.6(5)
C20B C20 C20A 108.1(6)
N5 C21 C22 105.8(6)
N5 C21 C20 123.7(5)
C22 C21 C20 130.4(6)
C21 C22 C23 107.9(6)
C24 C23 C22 108.2(6)
N5 C24 C23 105.8(6)
N5 C24 C25 123.2(5)
C23 C24 C25 130.9(6)
C24 C25 C26 113.2(5)
C24 C25 C25B 108.5(5)
C26 C25 C25B 108.0(5)
C24 C25 C25A 110.6(5)
C26 C25 C25A 109.3(5)
C25B C25 C25A 107.1(6)
C27 C26 N6 105.8(6)
C27 C26 C25 132.1(6)
N6 C26 C25 122.1(5)
C26 C27 C28 108.4(6)
C29 C28 C27 107.9(6)
C28 C29 N6 106.7(5)
C28 C29 C30 130.4(6)
N6 C29 C30 122.8(5)
C1 C30 C29 110.9(5)
C1 C30 C30A 111.1(5)
C29 C30 C30A 109.4(5)
C1 C30 C30B 108.2(5)
C29 C30 C30B 108.6(6)
C30A C30 C30B 108.5(6)
C45 N40 C41 111.3(6)
C45 N40 C49 109.1(5)
C41 N40 C49 108.3(5)
C45 N40 C53 108.7(5)
C41 N40 C53 108.5(5)
C49 N40 C53 110.9(5)
N40 C41 C42 115.4(6)
C41 C42 C43 109.9(6)
C44 C43 C42 111.4(6)
N40 C45 C46 115.7(6)
C47 C46 C45 110.4(7)
C48 C47 C46 112.7(8)
C50 C49 N40 114.9(6)
C51 C50 C49 109.9(6)
C52 C51 C50 114.4(7)
C54 C53 N40 116.3(6)
C53 C54 C55 111.6(8)
C56 C55 C54 111.9(10)
Cl2 C60 Cl1 112.5(5)
Cl4 C65 Cl3 110.3(6)
Cl5 C70 Cl6 113.4(6)
Cl7 C75 Cl8 112.3(4)

loop_
_geom_bond_atom_site_label_1
_geom_bond_atom_site_label_2
_geom_bond_distance
Br N2 3.344(5)
Br N3 3.361(5)
Br N5 3.376(5)
Br N1 3.389(5)
Br N6 3.391(5)
Br N4 3.404(5)
N1 C4 1.376(7)
N1 C1 1.379(7)
N2 C9 1.383(7)
N2 C6 1.388(8)
N3 C14 1.371(8)
N3 C11 1.393(8)
N4 C19 1.368(8)
N4 C16 1.375(8)
N5 C21 1.372(8)
N5 C24 1.376(8)
N6 C29 1.370(8)
N6 C26 1.381(8)
C1 C2 1.372(9)
C1 C30 1.509(8)
C2 C3 1.427(9)
C3 C4 1.376(9)
C4 C5 1.508(8)
C5 C6 1.494(8)
C5 C5B 1.541(9)
C5 C5A 1.555(9)
C6 C7 1.391(9)
C7 C8 1.415(10)
C8 C9 1.357(9)
C9 C10 1.519(9)
C10 C11 1.513(9)
C10 C10A 1.540(9)
C10 C10B 1.551(7)
C11 C12 1.360(9)
C12 C13 1.415(10)
C13 C14 1.380(9)
C14 C15 1.513(10)
C15 C16 1.500(10)
C15 C15B 1.523(10)
C15 C15A 1.531(10)
C16 C17 1.361(10)
C17 C18 1.419(11)
C18 C19 1.364(10)
C19 C20 1.520(9)
C20 C21 1.508(9)
C20 C20B 1.539(9)
C20 C20A 1.540(9)
C21 C22 1.391(9)
C22 C23 1.420(11)
C23 C24 1.386(9)
C24 C25 1.500(9)
C25 C26 1.516(9)
C25 C25B 1.528(9)
C25 C25A 1.536(8)
C26 C27 1.374(9)
C27 C28 1.414(11)
C28 C29 1.369(9)
C29 C30 1.527(9)
C30 C30A 1.534(9)
C30 C30B 1.536(10)
N40 C45 1.508(9)
N40 C41 1.518(9)
N40 C49 1.533(9)
N40 C53 1.537(9)
C41 C42 1.520(10)
C42 C43 1.520(10)
C43 C44 1.513(10)
C45 C46 1.519(10)
C46 C47 1.516(11)
C47 C48 1.503(12)
C49 C50 1.523(10)
C50 C51 1.512(11)
C51 C52 1.496(11)
C53 C54 1.512(12)
C54 C55 1.530(11)
C55 C56 1.47(2)
C60 Cl2 1.740(9)
C60 Cl1 1.752(9)
C65 Cl4 1.737(12)
C65 Cl3 1.759(11)
C70 Cl5 1.717(11)
C70 Cl6 1.745(11)
C75 Cl7 1.756(8)
C75 Cl8 1.760(8)
